data_7054083
loop_
_publ_author_name
'Chaume, Gr\'egory'
'Feytens, Debby'
'Chassaing, G\'erard'
'Lavielle, Solange'
'Brigaud, Thierry'
'Miclet, Emeric'

_publ_section_title
;
 Conformational properties of peptides incorporating a fluorinated
 pseudoproline residue
;
_journal_issue 5
_journal_name_full 'New Journal of Chemistry'
_journal_page_first 1336
_journal_paper_doi 10.1039/c3nj41084f
_journal_volume 37
_journal_year 2013
_chemical_formula_moiety 'C15 H16 F3 N3 O8 S'
_chemical_formula_sum 'C15 H16 F3 N3 O8 S'
_chemical_formula_weight 455.37
_chemical_name_systematic
;
?
;
_space_group_IT_number 19
_symmetry_cell_setting orthorhombic
_symmetry_space_group_name_Hall 'P 2ac 2ab'
_symmetry_space_group_name_H-M 'P 21 21 21'
_atom_sites_solution_hydrogens geom
_atom_sites_solution_primary direct
_atom_sites_solution_secondary difmap
_audit_creation_method SHELXL-97
_cell_angle_alpha 90.00
_cell_angle_beta 90.00
_cell_angle_gamma 90.00
_cell_formula_units_Z 4
_cell_length_a 8.177(1)
_cell_length_b 11.319(1)
_cell_length_c 20.788(1)
_cell_measurement_reflns_used 16146
_cell_measurement_temperature 150.0(1)
_cell_measurement_theta_max 30.034
_cell_measurement_theta_min 0.998
_cell_volume 1924.0(3)
_computing_cell_refinement 'DENZO (Otwinowski & Minor, 1997) & COLLECT'
_computing_data_collection 'COLLECT (Hooft, R.W.W., 1998)'
_computing_data_reduction 'DENZO & COLLECT'
_computing_molecular_graphics 'PLATON (Spek, 2009)'
_computing_publication_material 'PLATON (Spek, 2009)'
_computing_structure_refinement 'SHELXL-97 (Sheldrick, 1997)'
_computing_structure_solution 'SIR97 (Altomare et al., 1999)'
_diffrn_ambient_temperature 150.0(1)
_diffrn_measured_fraction_theta_full 0.997
_diffrn_measured_fraction_theta_max 0.997
_diffrn_measurement_device_type KappaCCD
_diffrn_measurement_method 'phi and omega scans'
_diffrn_radiation_monochromator graphite
_diffrn_radiation_source 'fine-focus sealed tube'
_diffrn_radiation_type MoK\a
_diffrn_radiation_wavelength 0.71069
_diffrn_reflns_av_R_equivalents 0.0285
_diffrn_reflns_av_sigmaI/netI 0.0346
_diffrn_reflns_limit_h_max 11
_diffrn_reflns_limit_h_min -11
_diffrn_reflns_limit_k_max 15
_diffrn_reflns_limit_k_min -15
_diffrn_reflns_limit_l_max 29
_diffrn_reflns_limit_l_min -21
_diffrn_reflns_number 18849
_diffrn_reflns_theta_full 30.01
_diffrn_reflns_theta_max 30.01
_diffrn_reflns_theta_min 3.23
_exptl_absorpt_coefficient_mu 0.247
_exptl_absorpt_correction_T_max 0.9757
_exptl_absorpt_correction_T_min 0.9207
_exptl_absorpt_correction_type multi-scan
_exptl_absorpt_process_details 'DENZO/SCALEPACK (Otwinowski & Minor, 1996)'
_exptl_crystal_colour Colorless
_exptl_crystal_density_diffrn 1.572
_exptl_crystal_density_method 'not measured'
_exptl_crystal_description Block
_exptl_crystal_F_000 936
_exptl_crystal_size_max 0.34
_exptl_crystal_size_mid 0.16
_exptl_crystal_size_min 0.10
_refine_diff_density_max 0.166
_refine_diff_density_min -0.311
_refine_diff_density_rms 0.043
_refine_ls_abs_structure_details 'Flack H D (1983), Acta Cryst. A39, 876-881'
_refine_ls_abs_structure_Flack 0.04(6)
_refine_ls_extinction_method none
_refine_ls_goodness_of_fit_ref 1.056
_refine_ls_hydrogen_treatment mixed
_refine_ls_matrix_type full
_refine_ls_number_parameters 277
_refine_ls_number_reflns 5601
_refine_ls_number_restraints 0
_refine_ls_restrained_S_all 1.056
_refine_ls_R_factor_all 0.0440
_refine_ls_R_factor_gt 0.0345
_refine_ls_shift/su_max 0.001
_refine_ls_shift/su_mean 0.000
_refine_ls_structure_factor_coef Fsqd
_refine_ls_weighting_details 'calc w=1/[\s^2^(Fo^2^)+(0.0342P)^2^+0.3983P] where P=(Fo^2^+2Fc^2^)/3'
_refine_ls_weighting_scheme calc
_refine_ls_wR_factor_gt 0.0791
_refine_ls_wR_factor_ref 0.0829
_reflns_number_gt 4878
_reflns_number_total 5601
_reflns_threshold_expression >2sigma(I)
_cod_data_source_file c3nj41084f.txt
_cod_data_source_block chaume_C15H16F3N3O8S
_cod_depositor_comments
;
The following automatic conversions were performed:

'_symmetry_cell_setting' value 'Orthorhombic' changed to
'orthorhombic' according to
/usr/data/users/saulius/automatic-downloads/retrospective/RSC/lib/dictionaries/cif_core.dic
dictionary named 'cif_core.dic' version 2.4.2 from 2011-04-26.

Automatic conversion script
Id: cif_fix_values 2281 2013-09-26 08:29:07Z andrius 
;
_cod_database_code 7054083

loop_
_symmetry_equiv_pos_as_xyz
'x, y, z'
'-x+1/2, -y, z+1/2'
'x+1/2, -y+1/2, -z'
'-x, y+1/2, -z+1/2'

loop_
_atom_site_label
_atom_site_type_symbol
_atom_site_fract_x
_atom_site_fract_y
_atom_site_fract_z
_atom_site_U_iso_or_equiv
_atom_site_adp_type
_atom_site_occupancy
_atom_site_symmetry_multiplicity
_atom_site_calc_flag
_atom_site_refinement_flags
S1 S 0.11828(5) 0.74563(3) 0.202368(16) 0.02451(8) Uani 1 1 d .
F1 F 0.4784(2) 0.89629(13) 0.39844(7) 0.0669(4) Uani 1 1 d .
F2 F 0.5501(2) 0.74312(13) 0.45156(5) 0.0616(4) Uani 1 1 d .
F3 F 0.7029(2) 0.89742(14) 0.45267(7) 0.0735(5) Uani 1 1 d .
O1 O -0.0888(2) 0.81235(13) 0.01585(7) 0.0545(4) Uani 1 1 d .
O2 O 0.14197(16) 0.83037(11) 0.06570(6) 0.0361(3) Uani 1 1 d .
O3 O 0.02734(16) 0.85251(10) 0.19260(6) 0.0324(3) Uani 1 1 d .
O4 O 0.11663(16) 0.69027(11) 0.26436(5) 0.0321(3) Uani 1 1 d .
O5 O 0.52956(18) 0.88708(10) 0.25846(6) 0.0373(3) Uani 1 1 d .
O6 O 0.81877(18) 0.70788(12) 0.38063(7) 0.0449(4) Uani 1 1 d .
O7 O 0.52655(16) 0.44803(10) 0.39383(5) 0.0295(3) Uani 1 1 d .
O8 O 0.35791(15) 0.59236(11) 0.36041(6) 0.0326(3) Uani 1 1 d .
N1 N 0.0157(2) 0.77687(12) 0.05345(6) 0.0303(3) Uani 1 1 d .
N2 N 0.30529(18) 0.76852(14) 0.18412(7) 0.0308(3) Uani 1 1 d .
H2N H 0.328(3) 0.818(2) 0.1538(12) 0.061(8) Uiso 1 1 d .
N3 N 0.60155(18) 0.72265(11) 0.31205(6) 0.0256(3) Uani 1 1 d .
C1 C 0.03535(19) 0.63894(13) 0.14814(7) 0.0226(3) Uani 1 1 d .
C2 C 0.0031(2) 0.52681(14) 0.17270(8) 0.0264(3) Uani 1 1 d .
H2 H 0.0332 0.5089 0.2158 0.032 Uiso 1 1 calc R
C3 C -0.0722(2) 0.44065(15) 0.13538(9) 0.0328(4) Uani 1 1 d .
H3 H -0.0928 0.3646 0.1529 0.039 Uiso 1 1 calc R
C4 C -0.1171(3) 0.46560(16) 0.07263(9) 0.0354(4) Uani 1 1 d .
H4 H -0.1675 0.4064 0.0470 0.042 Uiso 1 1 calc R
C5 C -0.0885(2) 0.57715(16) 0.04717(8) 0.0316(4) Uani 1 1 d .
H5 H -0.1208 0.5950 0.0044 0.038 Uiso 1 1 calc R
C6 C -0.0130(2) 0.66171(14) 0.08442(7) 0.0256(3) Uani 1 1 d .
C7 C 0.4417(2) 0.70272(14) 0.21162(7) 0.0263(3) Uani 1 1 d .
H7 H 0.4005 0.6283 0.2319 0.032 Uiso 1 1 calc R
C8 C 0.5257(2) 0.77969(13) 0.26264(7) 0.0265(3) Uani 1 1 d .
C9 C 0.5657(3) 0.67273(17) 0.15856(9) 0.0364(4) Uani 1 1 d .
H9A H 0.5124 0.6247 0.1254 0.055 Uiso 1 1 calc R
H9B H 0.6571 0.6284 0.1772 0.055 Uiso 1 1 calc R
H9C H 0.6068 0.7459 0.1393 0.055 Uiso 1 1 calc R
C10 C 0.6065(3) 0.83139(18) 0.41521(9) 0.0416(4) Uani 1 1 d .
C11 C 0.7021(2) 0.78743(15) 0.35725(8) 0.0301(4) Uani 1 1 d .
H11 H 0.7572 0.8551 0.3352 0.036 Uiso 1 1 calc R
C12 C 0.7987(2) 0.59485(15) 0.35065(9) 0.0314(4) Uani 1 1 d .
H12A H 0.8086 0.5307 0.3828 0.038 Uiso 1 1 calc R
H12B H 0.8825 0.5828 0.3169 0.038 Uiso 1 1 calc R
C13 C 0.6278(2) 0.59617(13) 0.32131(7) 0.0253(3) Uani 1 1 d .
H13 H 0.6305 0.5560 0.2785 0.030 Uiso 1 1 calc R
C14 C 0.5001(2) 0.53743(13) 0.36361(7) 0.0247(3) Uani 1 1 d .
C15 C 0.2232(2) 0.5387(2) 0.39490(10) 0.0424(5) Uani 1 1 d .
H15A H 0.1827 0.4705 0.3707 0.064 Uiso 1 1 calc R
H15B H 0.1350 0.5966 0.4000 0.064 Uiso 1 1 calc R
H15C H 0.2608 0.5129 0.4374 0.064 Uiso 1 1 calc R

loop_
_atom_site_aniso_label
_atom_site_aniso_U_11
_atom_site_aniso_U_22
_atom_site_aniso_U_33
_atom_site_aniso_U_23
_atom_site_aniso_U_13
_atom_site_aniso_U_12
S1 0.02723(17) 0.02509(17) 0.02121(15) -0.00077(14) -0.00041(14) -0.00074(17)
F1 0.0686(10) 0.0651(9) 0.0669(8) -0.0159(7) 0.0004(7) 0.0335(8)
F2 0.0822(10) 0.0665(8) 0.0362(6) 0.0003(6) 0.0047(6) -0.0107(8)
F3 0.0806(11) 0.0782(10) 0.0617(8) -0.0425(8) -0.0095(8) -0.0162(9)
O1 0.0704(11) 0.0418(8) 0.0513(8) 0.0116(6) -0.0304(8) -0.0008(8)
O2 0.0356(7) 0.0370(7) 0.0356(6) 0.0073(5) 0.0029(5) -0.0067(6)
O3 0.0365(7) 0.0256(6) 0.0351(6) -0.0045(5) -0.0006(5) 0.0046(5)
O4 0.0360(6) 0.0386(6) 0.0217(5) 0.0027(4) -0.0011(5) -0.0064(6)
O5 0.0506(8) 0.0203(6) 0.0411(7) 0.0029(5) -0.0125(6) -0.0013(6)
O6 0.0414(8) 0.0369(7) 0.0565(8) -0.0139(6) -0.0239(7) 0.0107(6)
O7 0.0364(7) 0.0255(6) 0.0265(5) 0.0026(4) 0.0011(5) 0.0019(5)
O8 0.0257(6) 0.0347(6) 0.0375(6) 0.0054(5) -0.0005(5) 0.0030(5)
N1 0.0401(8) 0.0290(7) 0.0217(6) 0.0000(5) -0.0016(6) 0.0027(6)
N2 0.0261(7) 0.0346(8) 0.0319(7) 0.0115(6) -0.0056(5) -0.0058(6)
N3 0.0301(7) 0.0187(6) 0.0280(6) -0.0012(4) -0.0058(5) -0.0009(5)
C1 0.0190(7) 0.0241(7) 0.0246(7) -0.0019(6) -0.0002(6) 0.0015(6)
C2 0.0245(8) 0.0263(8) 0.0284(7) 0.0016(6) 0.0004(6) 0.0012(7)
C3 0.0347(9) 0.0236(8) 0.0399(9) -0.0009(7) 0.0020(7) -0.0019(7)
C4 0.0381(10) 0.0289(8) 0.0392(9) -0.0100(7) -0.0031(8) -0.0031(8)
C5 0.0337(9) 0.0340(9) 0.0270(8) -0.0064(6) -0.0025(7) 0.0016(7)
C6 0.0281(8) 0.0251(7) 0.0237(7) -0.0018(6) -0.0007(6) 0.0038(7)
C7 0.0276(8) 0.0232(7) 0.0281(8) 0.0026(6) -0.0021(6) -0.0022(6)
C8 0.0279(8) 0.0232(8) 0.0286(7) -0.0002(6) -0.0004(6) 0.0004(6)
C9 0.0425(11) 0.0328(9) 0.0338(9) -0.0017(7) 0.0023(8) 0.0073(8)
C10 0.0481(12) 0.0368(10) 0.0401(10) -0.0109(8) -0.0087(9) 0.0003(10)
C11 0.0286(8) 0.0256(8) 0.0360(9) -0.0028(7) -0.0112(7) -0.0014(7)
C12 0.0281(9) 0.0260(8) 0.0402(9) 0.0039(7) 0.0000(7) 0.0017(7)
C13 0.0286(8) 0.0197(7) 0.0275(7) 0.0012(6) -0.0009(7) 0.0025(7)
C14 0.0266(8) 0.0237(7) 0.0237(7) -0.0028(6) -0.0042(6) 0.0007(7)
C15 0.0295(9) 0.0548(13) 0.0429(10) 0.0025(10) 0.0054(8) -0.0023(9)

loop_
_atom_type_symbol
_atom_type_description
_atom_type_scat_dispersion_real
_atom_type_scat_dispersion_imag
_atom_type_scat_source
C C 0.0033 0.0016 'International Tables Vol C Tables 4.2.6.8 and 6.1.1.4'
H H 0.0000 0.0000 'International Tables Vol C Tables 4.2.6.8 and 6.1.1.4'
N N 0.0061 0.0033 'International Tables Vol C Tables 4.2.6.8 and 6.1.1.4'
O O 0.0106 0.0060 'International Tables Vol C Tables 4.2.6.8 and 6.1.1.4'
F F 0.0171 0.0103 'International Tables Vol C Tables 4.2.6.8 and 6.1.1.4'
S S 0.1246 0.1234 'International Tables Vol C Tables 4.2.6.8 and 6.1.1.4'

loop_
_geom_angle_atom_site_label_1
_geom_angle_atom_site_label_2
_geom_angle_atom_site_label_3
_geom_angle
O4 S1 O3 119.42(7)
O4 S1 N2 107.08(8)
O3 S1 N2 109.03(8)
O4 S1 C1 105.57(7)
O3 S1 C1 106.51(7)
N2 S1 C1 108.87(8)
C11 O6 C12 110.23(13)
C14 O8 C15 116.59(14)
O2 N1 O1 123.97(15)
O2 N1 C6 118.78(14)
O1 N1 C6 117.24(15)
C7 N2 S1 123.82(12)
C7 N2 H2N 117.0(18)
S1 N2 H2N 119.0(18)
C8 N3 C11 120.51(13)
C8 N3 C13 129.10(13)
C11 N3 C13 109.12(13)
C2 C1 C6 117.33(14)
C2 C1 S1 117.16(12)
C6 C1 S1 125.27(12)
C3 C2 C1 121.23(15)
C3 C2 H2 119.4
C1 C2 H2 119.4
C4 C3 C2 120.02(16)
C4 C3 H3 120.0
C2 C3 H3 120.0
C3 C4 C5 119.99(16)
C3 C4 H4 120.0
C5 C4 H4 120.0
C6 C5 C4 119.53(16)
C6 C5 H5 120.2
C4 C5 H5 120.2
C5 C6 C1 121.89(15)
C5 C6 N1 116.15(14)
C1 C6 N1 121.96(14)
N2 C7 C8 108.87(13)
N2 C7 C9 109.65(13)
C8 C7 C9 109.03(14)
N2 C7 H7 109.8
C8 C7 H7 109.8
C9 C7 H7 109.8
O5 C8 N3 120.96(15)
O5 C8 C7 121.88(15)
N3 C8 C7 117.11(13)
C7 C9 H9A 109.5
C7 C9 H9B 109.5
H9A C9 H9B 109.5
C7 C9 H9C 109.5
H9A C9 H9C 109.5
H9B C9 H9C 109.5
F1 C10 F2 106.87(19)
F1 C10 F3 108.02(17)
F2 C10 F3 107.00(16)
F1 C10 C11 112.30(16)
F2 C10 C11 112.42(15)
F3 C10 C11 109.98(18)
O6 C11 N3 106.66(13)
O6 C11 C10 106.62(15)
N3 C11 C10 112.83(15)
O6 C11 H11 110.2
N3 C11 H11 110.2
C10 C11 H11 110.2
O6 C12 C13 105.68(14)
O6 C12 H12A 110.6
C13 C12 H12A 110.6
O6 C12 H12B 110.6
C13 C12 H12B 110.6
H12A C12 H12B 108.7
N3 C13 C14 113.86(14)
N3 C13 C12 101.36(13)
C14 C13 C12 113.22(13)
N3 C13 H13 109.4
C14 C13 H13 109.4
C12 C13 H13 109.4
O7 C14 O8 125.26(16)
O7 C14 C13 122.93(15)
O8 C14 C13 111.73(13)
O8 C15 H15A 109.5
O8 C15 H15B 109.5
H15A C15 H15B 109.5
O8 C15 H15C 109.5
H15A C15 H15C 109.5
H15B C15 H15C 109.5

loop_
_geom_bond_atom_site_label_1
_geom_bond_atom_site_label_2
_geom_bond_distance
S1 O4 1.4330(11)
S1 O3 1.4345(12)
S1 N2 1.5968(16)
S1 C1 1.7858(15)
F1 C10 1.327(3)
F2 C10 1.335(2)
F3 C10 1.337(2)
O1 N1 1.226(2)
O2 N1 1.224(2)
O5 C8 1.2191(18)
O6 C11 1.399(2)
O6 C12 1.432(2)
O7 C14 1.2105(19)
O8 C14 1.320(2)
O8 C15 1.447(2)
N1 C6 1.473(2)
N2 C7 1.458(2)
N2 H2N 0.86(3)
N3 C8 1.363(2)
N3 C11 1.448(2)
N3 C13 1.4603(19)
C1 C2 1.393(2)
C1 C6 1.406(2)
C2 C3 1.390(2)
C2 H2 0.9500
C3 C4 1.384(3)
C3 H3 0.9500
C4 C5 1.389(3)
C4 H4 0.9500
C5 C6 1.377(2)
C5 H5 0.9500
C7 C8 1.535(2)
C7 C9 1.536(2)
C7 H7 1.0000
C9 H9A 0.9800
C9 H9B 0.9800
C9 H9C 0.9800
C10 C11 1.520(3)
C11 H11 1.0000
C12 C13 1.525(2)
C12 H12A 0.9900
C12 H12B 0.9900
C13 C14 1.519(2)
C13 H13 1.0000
C15 H15A 0.9800
C15 H15B 0.9800
C15 H15C 0.9800
